data_7231098
loop_
_publ_author_name
'Haldar, Surajit'
'Saha, Subhajit'
'Mandal, Sumana'
'Jana, Chandan K.'

_publ_section_title
;
 C--H functionalization enabled stereoselective Ugi-azide reaction to
 \a-tetrazolyl alicyclic amines
;
_journal_issue 15
_journal_name_full 'Green Chemistry'
_journal_page_first 3463
_journal_paper_doi 10.1039/C8GC01544A
_journal_volume 20
_journal_year 2018
_chemical_formula_sum 'C26 H25 N5'
_chemical_formula_weight 407.51
_chemical_name_systematic 5-(1-(9H-fluoren-9-yl)pyrrolidin-2-yl)-1-(2,6-dimethylphenyl)-1H-tetrazole
_space_group_IT_number 9
_space_group_name_Hall 'C -2yc'
_space_group_name_H-M_alt 'C 1 c 1'
_symmetry_cell_setting monoclinic
_symmetry_space_group_name_Hall 'C -2yc'
_symmetry_space_group_name_H-M 'C 1 c 1'
_atom_sites_solution_hydrogens geom
_atom_sites_solution_primary direct
_atom_sites_solution_secondary difmap
_audit_creation_method SHELXL-97
_audit_update_record
;
2018-03-14 deposited with the CCDC.
2018-07-09 downloaded from the CCDC.
;
_cell_angle_alpha 90.00
_cell_angle_beta 109.391(4)
_cell_angle_gamma 90.00
_cell_formula_units_Z 4
_cell_length_a 10.7702(4)
_cell_length_b 13.9788(4)
_cell_length_c 15.8020(6)
_cell_measurement_reflns_used 2782
_cell_measurement_temperature 296(2)
_cell_measurement_theta_max 20.03
_cell_measurement_theta_min 2.48
_cell_volume 2244.11(15)
_computing_structure_refinement 'SHELXL-97 (Sheldrick, 1997)'
_computing_structure_solution 'SHELXS-97 (Sheldrick, 1990)'
_diffrn_ambient_temperature 296(2)
_diffrn_measured_fraction_theta_full 1.000
_diffrn_measured_fraction_theta_max 1.000
_diffrn_measurement_device_type 'CCD area detector'
_diffrn_radiation_monochromator graphite
_diffrn_radiation_source 'fine-focus sealed tube'
_diffrn_radiation_type MoK\a
_diffrn_radiation_wavelength 0.71073
_diffrn_reflns_av_R_equivalents 0.0324
_diffrn_reflns_av_sigmaI/netI 0.0355
_diffrn_reflns_limit_h_max 12
_diffrn_reflns_limit_h_min -12
_diffrn_reflns_limit_k_max 16
_diffrn_reflns_limit_k_min -16
_diffrn_reflns_limit_l_max 18
_diffrn_reflns_limit_l_min -18
_diffrn_reflns_number 11780
_diffrn_reflns_theta_full 25.05
_diffrn_reflns_theta_max 25.05
_diffrn_reflns_theta_min 2.48
_exptl_absorpt_coefficient_mu 0.074
_exptl_crystal_colour colorless
_exptl_crystal_density_diffrn 1.206
_exptl_crystal_density_method 'not measured'
_exptl_crystal_description block
_exptl_crystal_F_000 864
_exptl_crystal_recrystallization_method 'Re-crystallisation from solvent: Ethyl acetate and Hexane'
_exptl_crystal_size_max 0.38
_exptl_crystal_size_mid 0.24
_exptl_crystal_size_min 0.18
_refine_diff_density_max 0.217
_refine_diff_density_min -0.143
_refine_diff_density_rms 0.030
_refine_ls_abs_structure_details 'Flack H D (1983), Acta Cryst. A39, 876-881'
_refine_ls_abs_structure_Flack -1(4)
_refine_ls_extinction_method none
_refine_ls_goodness_of_fit_ref 1.002
_refine_ls_hydrogen_treatment mixed
_refine_ls_matrix_type full
_refine_ls_number_parameters 282
_refine_ls_number_reflns 3809
_refine_ls_number_restraints 2
_refine_ls_restrained_S_all 1.002
_refine_ls_R_factor_all 0.0788
_refine_ls_R_factor_gt 0.0536
_refine_ls_shift/su_max 0.000
_refine_ls_shift/su_mean 0.000
_refine_ls_structure_factor_coef Fsqd
_refine_ls_weighting_details 'calc w=1/[\s^2^(Fo^2^)+(0.1000P)^2^+0.0000P] where P=(Fo^2^+2Fc^2^)/3'
_refine_ls_weighting_scheme calc
_refine_ls_wR_factor_gt 0.1447
_refine_ls_wR_factor_ref 0.1626
_reflns_number_gt 2643
_reflns_number_total 3809
_reflns_threshold_expression >2sigma(I)
_cod_data_source_file c8gc01544a3.cif
_cod_data_source_block SH4-271_0m
_cod_depositor_comments
;
The following automatic conversions were performed:

'_symmetry_cell_setting' value 'Monoclinic' changed to 'monoclinic'
according to
/home/data/users/saulius/crontab/automatic-downloads/rss-feeds/RSC/lib/dictionaries/cif_core.dic
dictionary named 'cif_core.dic' version 2.4.2 from 2011-04-26.

Automatic conversion script
Id: cif_fix_values 4973 2017-02-22 13:04:09Z antanas 

 Adding full bibliography for 7231095--7231101.cif.
;
_cod_original_cell_volume 2244.11(14)
_cod_original_sg_symbol_H-M Cc
_cod_database_code 7231098

loop_
_symmetry_equiv_pos_as_xyz
'x, y, z'
'x, -y, z+1/2'
'x+1/2, y+1/2, z'
'x+1/2, -y+1/2, z+1/2'

loop_
_atom_site_label
_atom_site_type_symbol
_atom_site_fract_x
_atom_site_fract_y
_atom_site_fract_z
_atom_site_U_iso_or_equiv
_atom_site_adp_type
_atom_site_occupancy
_atom_site_symmetry_multiplicity
_atom_site_calc_flag
_atom_site_refinement_flags
C2 C 0.0649(3) 0.3832(3) 0.2569(2) 0.0646(9) Uani 1 1 d .
C4 C 0.1214(3) 0.2227(3) 0.2546(2) 0.0663(9) Uani 1 1 d .
C1 C 0.1857(3) 0.3663(2) 0.3394(2) 0.0588(8) Uani 1 1 d .
H1 H 0.2591 0.4048 0.3345 0.071 Uiso 1 1 calc R
C3 C 0.0281(3) 0.2964(3) 0.2092(2) 0.0692(9) Uani 1 1 d .
C5 C 0.2135(3) 0.2623(2) 0.3296(2) 0.0625(8) Uani 1 1 d .
C13 C -0.0090(4) 0.4641(3) 0.2270(3) 0.0827(11) Uani 1 1 d .
H13 H 0.0143 0.5219 0.2574 0.099 Uiso 1 1 calc R
C6 C 0.3152(4) 0.2069(3) 0.3846(3) 0.0829(11) Uani 1 1 d .
H6 H 0.3791 0.2334 0.4341 0.099 Uiso 1 1 calc R
C11 C -0.1538(5) 0.3739(5) 0.1047(3) 0.1050(16) Uani 1 1 d .
H11 H -0.2286 0.3715 0.0539 0.126 Uiso 1 1 calc R
C10 C -0.0808(4) 0.2938(4) 0.1322(3) 0.0917(13) Uani 1 1 d .
H10 H -0.1037 0.2375 0.0994 0.110 Uiso 1 1 calc R
C7 C 0.3189(6) 0.1122(4) 0.3640(4) 0.1057(15) Uani 1 1 d .
H7 H 0.3856 0.0741 0.4011 0.127 Uiso 1 1 calc R
C12 C -0.1197(4) 0.4578(4) 0.1501(3) 0.1033(17) Uani 1 1 d .
H12 H -0.1711 0.5119 0.1295 0.124 Uiso 1 1 calc R
C8 C 0.2284(6) 0.0718(3) 0.2912(4) 0.1010(14) Uani 1 1 d .
H8 H 0.2341 0.0071 0.2793 0.121 Uiso 1 1 calc R
C9 C 0.1291(5) 0.1258(3) 0.2354(3) 0.0899(12) Uani 1 1 d .
H9 H 0.0675 0.0984 0.1853 0.108 Uiso 1 1 calc R
C14 C 0.1854(3) 0.4797(2) 0.4622(2) 0.0600(8) Uani 1 1 d .
H14 H 0.1263 0.5224 0.4175 0.072 Uiso 1 1 calc R
C15 C 0.1391(4) 0.4714(3) 0.5430(3) 0.0805(10) Uani 1 1 d .
H15A H 0.2137 0.4641 0.5977 0.097 Uiso 1 1 calc R
H15B H 0.0903 0.5280 0.5484 0.097 Uiso 1 1 calc R
C17 C 0.0539(3) 0.3440(3) 0.4396(2) 0.0687(9) Uani 1 1 d .
H17A H 0.0576 0.2747 0.4421 0.082 Uiso 1 1 calc R
H17B H -0.0240 0.3633 0.3909 0.082 Uiso 1 1 calc R
C16 C 0.0529(4) 0.3850(3) 0.5272(3) 0.0931(13) Uani 1 1 d .
H16A H -0.0358 0.4025 0.5236 0.112 Uiso 1 1 calc R
H16B H 0.0870 0.3390 0.5753 0.112 Uiso 1 1 calc R
C18 C 0.3243(3) 0.5136(2) 0.4842(2) 0.0632(8) Uani 1 1 d .
C19 C 0.2832(3) 0.6849(3) 0.4421(3) 0.0795(11) Uani 1 1 d .
C22 C 0.2490(5) 0.7044(4) 0.3541(5) 0.118(2) Uani 1 1 d .
C23 C 0.2967(7) 0.6455(6) 0.2942(4) 0.154(3) Uani 1 1 d .
H23A H 0.3882 0.6312 0.3232 0.231 Uiso 1 1 calc R
H23B H 0.2856 0.6799 0.2396 0.231 Uiso 1 1 calc R
H23C H 0.2473 0.5870 0.2808 0.231 Uiso 1 1 calc R
C20 C 0.2499(5) 0.7408(4) 0.5102(6) 0.134(3) Uani 1 1 d .
C21 C 0.3044(9) 0.7158(5) 0.6084(5) 0.167(3) Uani 1 1 d .
H21A H 0.2668 0.7575 0.6417 0.251 Uiso 1 1 calc R
H21B H 0.3983 0.7235 0.6292 0.251 Uiso 1 1 calc R
H21C H 0.2829 0.6507 0.6168 0.251 Uiso 1 1 calc R
N1 N 0.3598(2) 0.60300(19) 0.47629(17) 0.0624(7) Uani 1 1 d .
N2 N 0.4921(3) 0.6077(3) 0.5076(3) 0.0883(10) Uani 1 1 d .
N3 N 0.5319(3) 0.5243(3) 0.5328(3) 0.1184(15) Uani 1 1 d .
N4 N 0.1712(2) 0.38288(18) 0.42773(17) 0.0590(7) Uani 1 1 d .
N5 N 0.4296(3) 0.4622(2) 0.5195(3) 0.1040(13) Uani 1 1 d .
C25 C 0.1351(8) 0.8355(8) 0.3885(11) 0.189(6) Uani 1 1 d .
H25 H 0.0735 0.8840 0.3675 0.227 Uiso 1 1 calc R
C24 C 0.1721(9) 0.7870(7) 0.3207(9) 0.201(5) Uani 1 1 d .
H24 H 0.1483 0.8074 0.2615 0.242 Uiso 1 1 calc R
C26 C 0.1767(8) 0.8214(6) 0.4805(11) 0.189(5) Uani 1 1 d .
H26 H 0.1562 0.8639 0.5193 0.227 Uiso 1 1 calc R

loop_
_atom_site_aniso_label
_atom_site_aniso_U_11
_atom_site_aniso_U_22
_atom_site_aniso_U_33
_atom_site_aniso_U_23
_atom_site_aniso_U_13
_atom_site_aniso_U_12
C2 0.0613(19) 0.077(2) 0.0581(19) 0.0064(17) 0.0226(15) 0.0018(16)
C4 0.069(2) 0.069(2) 0.0625(19) -0.0068(17) 0.0231(16) -0.0106(16)
C1 0.0550(18) 0.0612(19) 0.0575(18) 0.0067(14) 0.0150(14) -0.0033(14)
C3 0.0544(19) 0.093(3) 0.058(2) 0.0010(18) 0.0161(16) -0.0004(18)
C5 0.0551(19) 0.072(2) 0.0623(19) 0.0037(16) 0.0223(16) 0.0021(15)
C13 0.084(3) 0.092(3) 0.068(2) 0.0175(19) 0.020(2) 0.024(2)
C6 0.078(3) 0.090(3) 0.073(2) 0.005(2) 0.0141(19) 0.016(2)
C11 0.077(3) 0.166(5) 0.059(3) 0.004(3) 0.005(2) 0.025(3)
C10 0.062(2) 0.138(4) 0.066(2) -0.016(2) 0.0094(19) -0.006(2)
C7 0.120(4) 0.093(4) 0.108(4) 0.014(3) 0.044(3) 0.038(3)
C12 0.090(3) 0.145(5) 0.076(3) 0.036(3) 0.029(3) 0.050(3)
C8 0.133(4) 0.074(3) 0.113(4) 0.006(3) 0.063(4) 0.021(3)
C9 0.106(3) 0.088(3) 0.083(3) -0.017(2) 0.043(3) -0.013(2)
C14 0.0532(17) 0.060(2) 0.0603(18) 0.0022(14) 0.0099(14) -0.0080(14)
C15 0.087(2) 0.078(3) 0.078(2) -0.0102(19) 0.0301(19) -0.0180(19)
C17 0.068(2) 0.072(2) 0.067(2) -0.0062(16) 0.0244(17) -0.0189(16)
C16 0.103(3) 0.101(3) 0.089(3) -0.023(2) 0.049(2) -0.035(2)
C18 0.0595(18) 0.060(2) 0.0595(18) 0.0048(16) 0.0059(15) -0.0107(16)
C19 0.058(2) 0.053(2) 0.126(4) 0.007(2) 0.029(2) -0.0061(17)
C22 0.077(3) 0.093(4) 0.154(6) 0.051(4) -0.002(3) -0.029(3)
C23 0.156(6) 0.202(7) 0.080(3) 0.032(4) 0.008(4) -0.085(5)
C20 0.094(3) 0.061(3) 0.256(9) -0.020(4) 0.070(4) -0.014(3)
C21 0.224(8) 0.164(6) 0.150(6) -0.072(5) 0.110(6) -0.056(6)
N1 0.0547(17) 0.0653(18) 0.0642(17) -0.0017(13) 0.0156(13) -0.0145(13)
N2 0.0550(19) 0.083(2) 0.113(3) 0.0087(19) 0.0098(16) -0.0167(16)
N3 0.0634(19) 0.093(3) 0.165(4) 0.032(2) -0.007(2) -0.0159(19)
N4 0.0602(15) 0.0602(16) 0.0539(15) 0.0013(12) 0.0152(12) -0.0142(12)
N5 0.0560(18) 0.083(2) 0.144(3) 0.029(2) -0.006(2) -0.0094(17)
C25 0.079(5) 0.134(8) 0.309(16) 0.089(9) 0.003(7) 0.007(4)
C24 0.114(6) 0.144(8) 0.287(14) 0.099(8) -0.013(7) -0.047(6)
C26 0.104(5) 0.095(5) 0.375(16) -0.029(7) 0.087(7) -0.012(4)

loop_
_atom_type_symbol
_atom_type_description
_atom_type_scat_dispersion_real
_atom_type_scat_dispersion_imag
_atom_type_scat_source
C C 0.0033 0.0016 'International Tables Vol C Tables 4.2.6.8 and 6.1.1.4'
H H 0.0000 0.0000 'International Tables Vol C Tables 4.2.6.8 and 6.1.1.4'
N N 0.0061 0.0033 'International Tables Vol C Tables 4.2.6.8 and 6.1.1.4'

loop_
_geom_angle_atom_site_label_1
_geom_angle_atom_site_label_2
_geom_angle_atom_site_label_3
_geom_angle
C13 C2 C3 119.7(3)
C13 C2 C1 130.9(3)
C3 C2 C1 109.4(3)
C5 C4 C9 119.8(4)
C5 C4 C3 108.7(3)
C9 C4 C3 131.5(3)
N4 C1 C5 109.7(2)
N4 C1 C2 117.1(3)
C5 C1 C2 101.8(2)
C10 C3 C2 119.8(4)
C10 C3 C4 131.5(4)
C2 C3 C4 108.7(3)
C4 C5 C6 120.3(3)
C4 C5 C1 111.4(3)
C6 C5 C1 128.3(3)
C2 C13 C12 118.5(4)
C7 C6 C5 118.1(4)
C10 C11 C12 121.1(4)
C11 C10 C3 119.6(5)
C8 C7 C6 122.3(5)
C11 C12 C13 121.2(4)
C7 C8 C9 120.3(4)
C8 C9 C4 119.1(4)
N4 C14 C18 110.8(3)
N4 C14 C15 102.7(3)
C18 C14 C15 114.2(3)
C16 C15 C14 106.3(3)
N4 C17 C16 104.5(3)
C15 C16 C17 105.6(3)
N5 C18 N1 108.9(3)
N5 C18 C14 126.0(3)
N1 C18 C14 125.0(3)
C22 C19 N1 119.1(5)
C22 C19 C20 127.0(5)
N1 C19 C20 113.9(5)
C19 C22 C24 118.5(9)
C19 C22 C23 121.3(5)
C24 C22 C23 120.2(9)
C26 C20 C19 116.2(9)
C26 C20 C21 121.9(9)
C19 C20 C21 121.7(5)
C18 N1 N2 108.4(3)
C18 N1 C19 130.7(3)
N2 N1 C19 120.9(3)
N3 N2 N1 106.1(3)
N2 N3 N5 111.6(3)
C17 N4 C14 107.0(3)
C17 N4 C1 115.9(2)
C14 N4 C1 118.2(2)
C18 N5 N3 105.0(3)
C26 C25 C24 130.1(10)
C22 C24 C25 112.4(10)
C20 C26 C25 115.2(10)

loop_
_geom_bond_atom_site_label_1
_geom_bond_atom_site_label_2
_geom_bond_distance
C2 C13 1.374(5)
C2 C3 1.414(5)
C2 C1 1.524(5)
C4 C5 1.384(4)
C4 C9 1.397(5)
C4 C3 1.452(5)
C1 N4 1.475(4)
C1 C5 1.501(5)
C3 C10 1.382(5)
C5 C6 1.387(5)
C13 C12 1.394(6)
C6 C7 1.367(6)
C11 C10 1.354(7)
C11 C12 1.360(7)
C7 C8 1.360(8)
C8 C9 1.364(6)
C14 N4 1.448(4)
C14 C18 1.496(4)
C14 C15 1.522(6)
C15 C16 1.492(5)
C17 N4 1.443(4)
C17 C16 1.502(5)
C18 N5 1.301(4)
C18 N1 1.325(4)
C19 C22 1.342(8)
C19 N1 1.410(5)
C19 C20 1.468(9)
C22 C24 1.417(11)
C22 C23 1.469(10)
C20 C26 1.366(11)
C20 C21 1.506(10)
N1 N2 1.347(4)
N2 N3 1.261(5)
N3 N5 1.363(5)
C25 C26 1.386(16)
C25 C24 1.431(16)
